data_7227836
loop_
_publ_author_name
'Yu, Xun'
'Zhu, Feifeng'
'Bu, Donglei'
'Lei, Hao'

_publ_section_title
;
 Ferrous complexes supported by sterically encumbered asymmetric
 bis(arylimino)acenaphthene (BIAN) ligands: synthesis, characterization
 and screening for catalytic hydrosilylation of carbonyl compounds
;
_journal_issue 25
_journal_name_full 'RSC Adv.'
_journal_page_first 15321
_journal_paper_doi 10.1039/C7RA01511A
_journal_volume 7
_journal_year 2017
_chemical_formula_moiety 'C54 H44 Cl2 Fe N2, C58 H52 Cl2 Fe N2 O'
_chemical_formula_sum 'C112 H96 Cl4 Fe2 N4 O'
_chemical_formula_weight 1767.42
_chemical_name_common (Mes-BIANMe)FeCl2
_chemical_properties_physical ', Air-sensitive,Moisture-sensitive'
_space_group_crystal_system monoclinic
_space_group_IT_number 14
_space_group_name_Hall '-P 2ybc'
_space_group_name_H-M_alt 'P 1 21/c 1'
_symmetry_space_group_name_Hall '-P 2ybc'
_symmetry_space_group_name_H-M 'P 1 21/c 1'
_atom_sites_solution_hydrogens geom
_audit_creation_date 2016-12-15
_audit_creation_method
;
Olex2 1.2
(compiled 2016.02.19 svn.r3266 for OlexSys, GUI svn.r5155)
;
_audit_update_record
;
2017-02-03 deposited with the CCDC.
2017-03-01 downloaded from the CCDC.
;
_cell_angle_alpha 90
_cell_angle_beta 102.115(2)
_cell_angle_gamma 90
_cell_formula_units_Z 4
_cell_length_a 19.7651(4)
_cell_length_b 14.8041(3)
_cell_length_c 34.0600(7)
_cell_measurement_reflns_used 19838
_cell_measurement_temperature 150.00(10)
_cell_measurement_theta_max 28.6270
_cell_measurement_theta_min 3.6030
_cell_volume 9744.1(4)
_computing_cell_refinement 'CrysAlisPro 1.171.38.43 (Rigaku OD, 2015)'
_computing_data_collection 'CrysAlisPro 1.171.38.43 (Rigaku OD, 2015)'
_computing_data_reduction 'CrysAlisPro 1.171.38.43 (Rigaku OD, 2015)'
_computing_molecular_graphics 'Olex2 (Dolomanov et al., 2009)'
_computing_publication_material 'Olex2 (Dolomanov et al., 2009)'
_computing_structure_refinement 'ShelXL (Sheldrick, 2015)'
_computing_structure_solution 'ShelXT (Sheldrick, 2015)'
_diffrn_ambient_environment N~2~
_diffrn_ambient_temperature 150.00(10)
_diffrn_detector 'CCD plate'
_diffrn_detector_area_resol_mean 5.2913
_diffrn_detector_type AtlasS2
_diffrn_measured_fraction_theta_full 0.998
_diffrn_measured_fraction_theta_max 0.998
_diffrn_measurement_details
;
List of Runs (angles in degrees, time in seconds):

  # Type    Start    End  Width  t~exp~   \w     \q     \k     \f   Frames
#--------------------------------------------------------------------------
  1  \w    -28.00  82.00   1.00   71.78    --   13.10  19.00   0.00  110
  2  \w     38.00  63.00   1.00   71.78    --   13.10  38.00 -90.00   25
  3  \w      0.00  34.00   1.00   71.78    --   13.10  71.00  44.00   34
  4  \w    -52.00 -27.00   1.00   71.78    --   13.10 -57.00-180.00   25
  5  \w     49.00 100.00   1.00   71.78    --   13.10-178.00-180.00   51
  6  \w     40.00  73.00   1.00   71.78    --   13.10-178.00-150.00   33
;
_diffrn_measurement_device 'four-circle diffractometer'
_diffrn_measurement_device_type 'SuperNova, Dual, Cu at zero, AtlasS2'
_diffrn_measurement_method '\w scans'
_diffrn_orient_matrix_type 'CrysAlisPro convention (1999,Acta A55,543-557)'
_diffrn_orient_matrix_UB_11 -0.0053726000
_diffrn_orient_matrix_UB_12 0.0359772000
_diffrn_orient_matrix_UB_13 -0.0140693000
_diffrn_orient_matrix_UB_21 0.0298934000
_diffrn_orient_matrix_UB_22 -0.0133200000
_diffrn_orient_matrix_UB_23 -0.0069657000
_diffrn_orient_matrix_UB_31 -0.0205990000
_diffrn_orient_matrix_UB_32 -0.0287002000
_diffrn_orient_matrix_UB_33 -0.0143987000
_diffrn_radiation_monochromator mirror
_diffrn_radiation_probe x-ray
_diffrn_radiation_type MoK\a
_diffrn_radiation_wavelength 0.71073
_diffrn_reflns_av_R_equivalents 0.0431
_diffrn_reflns_av_unetI/netI 0.0533
_diffrn_reflns_Laue_measured_fraction_full 0.998
_diffrn_reflns_Laue_measured_fraction_max 0.998
_diffrn_reflns_limit_h_max 24
_diffrn_reflns_limit_h_min -16
_diffrn_reflns_limit_k_max 15
_diffrn_reflns_limit_k_min -18
_diffrn_reflns_limit_l_max 40
_diffrn_reflns_limit_l_min -42
_diffrn_reflns_number 63916
_diffrn_reflns_point_group_measured_fraction_full 0.998
_diffrn_reflns_point_group_measured_fraction_max 0.998
_diffrn_reflns_theta_full 25.242
_diffrn_reflns_theta_max 25.998
_diffrn_reflns_theta_min 3.275
_diffrn_source 'micro-focus sealed X-ray tube'
_exptl_absorpt_coefficient_mu 0.458
_exptl_absorpt_correction_T_max 0.986
_exptl_absorpt_correction_T_min 0.872
_exptl_absorpt_correction_type multi-scan
_exptl_absorpt_process_details
;
CrysAlisPro 1.171.38.43 (Rigaku Oxford Diffraction, 2015)
Empirical absorption correction using spherical harmonics,
 implemented in SCALE3 ABSPACK scaling algorithm.
;
_exptl_crystal_colour bronze
_exptl_crystal_density_diffrn 1.205
_exptl_crystal_description plate
_exptl_crystal_F_000 3696
_exptl_crystal_size_max 0.3
_exptl_crystal_size_mid 0.3
_exptl_crystal_size_min 0.03
_refine_diff_density_max 0.800
_refine_diff_density_min -0.912
_refine_diff_density_rms 0.063
_refine_ls_extinction_method none
_refine_ls_goodness_of_fit_ref 1.033
_refine_ls_hydrogen_treatment constr
_refine_ls_matrix_type full
_refine_ls_number_parameters 1123
_refine_ls_number_reflns 19110
_refine_ls_number_restraints 47
_refine_ls_restrained_S_all 1.043
_refine_ls_R_factor_all 0.1033
_refine_ls_R_factor_gt 0.0646
_refine_ls_shift/su_max 0.001
_refine_ls_shift/su_mean 0.000
_refine_ls_structure_factor_coef Fsqd
_refine_ls_weighting_details 'w=1/[\s^2^(Fo^2^)+(0.0732P)^2^+10.5613P] where P=(Fo^2^+2Fc^2^)/3'
_refine_ls_weighting_scheme calc
_refine_ls_wR_factor_gt 0.1594
_refine_ls_wR_factor_ref 0.1803
_reflns_Friedel_coverage 0.000
_reflns_number_gt 12508
_reflns_number_total 19110
_reflns_threshold_expression 'I > 2\s(I)'
_cod_data_source_file c7ra01511a2.cif
_cod_data_source_block 16120703_sq
_cod_original_cell_volume 9744.1(3)
_cod_database_code 7227836
_shelx_space_group_comment
;
The symmetry employed for this shelxl refinement is uniquely defined
by the following loop, which should always be used as a source of
symmetry information in preference to the above space-group names.
They are only intended as comments.
;
_olex2_refinement_description
;
1. Fixed Uiso
 At 1.2 times of:
  All C(H) groups, All C(H,H) groups
 At 1.5 times of:
  All C(H,H,H) groups
2. Rigid bond restraints
 O1, Fe2, C112, C109, C110, C111
 with sigma for 1-2 distances of 0.01 and sigma for 1-3 distances of 0.01
3. Uiso/Uaniso restraints and constraints
Fe2 \\sim O1 \\sim C109 \\sim C110 \\sim C111 \\sim C112: within 1.7A with
sigma of 0.005 and sigma for terminal atoms of 0.08
Uanis(Cl5) = Uanis(Cl3)
Uanis(Fe3) = Uanis(Fe2)
4. Same fragment restrains
{O1, C112, C111, C110, C109} sigma for 1-2: 0.02, 1-3: 0.04
as
{O1, C109, C110, C111, C112}
5. Others
 Sof(Fe3)=Sof(Cl5)=1-FVAR(1)
 Sof(Fe2)=Sof(Cl3)=FVAR(1)
6.a Ternary CH refined with riding coordinates:
 C31(H31), C44(H44), C82(H82), C96(H96)
6.b Secondary CH2 refined with riding coordinates:
 C109(H10A,H10B), C110(H11A,H11B), C111(H11C,H11D), C112(H11E,H11F)
6.c Aromatic/amide H refined with riding coordinates:
 C10(H10), C16(H16), C9(H9), C8(H8), C17(H17), C5(H5), C6(H6), C4(H4),
 C18(H18), C21(H21), C22(H22), C20(H20), C43(H43), C53(H53), C52(H52), C33(H33),
  C50(H50), C42(H42), C27(H27), C41(H41), C56(H56), C49(H49), C46(H46),
 C29(H29), C39(H39), C40(H40), C36(H36), C34(H34), C37(H37), C35(H35), C48(H48),
  C47(H47), C54(H54), C55(H55), C61(H61), C59(H59), C78(H78), C69(H69),
 C71(H71), C80(H80), C84(H84), C108(H108), C94(H94), C90(H90), C88(H88),
 C85(H85), C104(H104), C98(H98), C92(H92), C102(H102), C93(H93), C86(H86),
 C107(H107), C91(H91), C87(H87), C99(H99), C105(H105), C106(H106), C101(H101),
 C100(H100)
6.d Idealised Me refined as rotating group:
 C65(H65A,H65B,H65C), C66(H66A,H66B,H66C), C64(H64A,H64B,H64C), C63(H63A,H63B,
 H63C), C75(H75A,H75B,H75C), C73(H73A,H73B,H73C), C74(H74A,H74B,H74C), C95(H95A,
 H95B,H95C)
;
_shelx_shelxl_version_number 2014/7
_olex2_submission_special_instructions 'No special instructions were received'

loop_
_space_group_symop_operation_xyz
'x, y, z'
'-x, y+1/2, -z+1/2'
'-x, -y, -z'
'x, -y-1/2, z-1/2'

loop_
_atom_site_label
_atom_site_type_symbol
_atom_site_fract_x
_atom_site_fract_y
_atom_site_fract_z
_atom_site_U_iso_or_equiv
_atom_site_adp_type
_atom_site_occupancy
_atom_site_site_symmetry_order
_atom_site_calc_flag
_atom_site_refinement_flags_posn
_atom_site_refinement_flags_adp
_atom_site_refinement_flags_occupancy
_atom_site_disorder_assembly
_atom_site_disorder_group
Fe1 Fe 0.32983(2) 0.24356(3) 0.15316(2) 0.02868(13) Uani 1 1 d . . . . .
Fe2 Fe 0.22478(6) 0.74853(10) 0.50854(9) 0.0298(4) Uani 0.719(7) 1 d . U P A 1
Cl3 Cl 0.1748(3) 0.8849(4) 0.49877(10) 0.0374(6) Uani 0.719(7) 1 d . . P A 1
Cl2 Cl 0.38420(5) 0.37522(7) 0.15442(3) 0.0505(3) Uani 1 1 d . . . . .
Cl1 Cl 0.38190(5) 0.11123(7) 0.15074(3) 0.0511(3) Uani 1 1 d . . . . .
Cl4 Cl 0.17125(6) 0.61705(7) 0.50040(3) 0.0554(3) Uani 1 1 d . . . . .
N3 N 0.23127(14) 0.25045(17) 0.11328(7) 0.0267(6) Uani 1 1 d . . . . .
N2 N 0.33285(14) 0.75752(17) 0.52872(7) 0.0278(6) Uani 1 1 d . . . . .
N4 N 0.26133(13) 0.23659(17) 0.19420(7) 0.0250(6) Uani 1 1 d . . . . .
N1 N 0.27295(13) 0.74300(16) 0.44808(7) 0.0248(6) Uani 1 1 d . . . . .
C2 C 0.37182(16) 0.75403(19) 0.50301(9) 0.0245(6) Uani 1 1 d . . . . .
C10 C 0.40090(19) 0.7421(2) 0.39754(9) 0.0363(8) Uani 1 1 d . . . . .
H10 H 0.3613 0.7371 0.3774 0.044 Uiso 1 1 calc R . . . .
C11 C 0.39642(17) 0.7459(2) 0.43730(9) 0.0278(7) Uani 1 1 d . . . . .
C14 C 0.18051(16) 0.2472(2) 0.13109(9) 0.0262(7) Uani 1 1 d . . . . .
C13 C 0.19716(17) 0.2397(2) 0.17671(9) 0.0275(7) Uani 1 1 d . . . . .
C12 C 0.45771(17) 0.7524(2) 0.46685(9) 0.0276(7) Uani 1 1 d . . . . .
C1 C 0.33894(17) 0.7462(2) 0.45862(9) 0.0251(7) Uani 1 1 d . . . . .
C3 C 0.44678(16) 0.7574(2) 0.50666(9) 0.0251(7) Uani 1 1 d . . . . .
C16 C 0.05952(19) 0.2530(2) 0.08162(11) 0.0407(9) Uani 1 1 d . . . . .
H16 H 0.0754 0.2582 0.0579 0.049 Uiso 1 1 calc R . . . .
C9 C 0.4672(2) 0.7461(3) 0.38813(10) 0.0438(9) Uani 1 1 d . . . . .
H9 H 0.4706 0.7445 0.3613 0.053 Uiso 1 1 calc R . . . .
C7 C 0.52374(18) 0.7552(2) 0.45788(10) 0.0338(8) Uani 1 1 d . . . . .
C15 C 0.10530(17) 0.2484(2) 0.11830(10) 0.0313(7) Uani 1 1 d . . . . .
C8 C 0.5262(2) 0.7520(3) 0.41695(10) 0.0428(9) Uani 1 1 d . . . . .
H8 H 0.5688 0.7540 0.4095 0.051 Uiso 1 1 calc R . . . .
C24 C 0.07921(17) 0.2416(2) 0.15364(10) 0.0340(8) Uani 1 1 d . . . . .
C17 C -0.0119(2) 0.2496(3) 0.08127(13) 0.0501(10) Uani 1 1 d . . . . .
H17 H -0.0430 0.2523 0.0567 0.060 Uiso 1 1 calc R . . . .
C5 C 0.56967(19) 0.7669(3) 0.52943(10) 0.0437(9) Uani 1 1 d . . . . .
H5 H 0.6078 0.7713 0.5506 0.052 Uiso 1 1 calc R . . . .
C6 C 0.58050(19) 0.7627(3) 0.49103(10) 0.0415(9) Uani 1 1 d . . . . .
H6 H 0.6254 0.7648 0.4867 0.050 Uiso 1 1 calc R . . . .
C4 C 0.50339(18) 0.7650(2) 0.53812(10) 0.0351(8) Uani 1 1 d . . . . .
H4 H 0.4977 0.7686 0.5645 0.042 Uiso 1 1 calc R . . . .
C18 C -0.0372(2) 0.2424(3) 0.11568(13) 0.0513(10) Uani 1 1 d . . . . .
H18 H -0.0848 0.2399 0.1140 0.062 Uiso 1 1 calc R . . . .
C23 C 0.13115(18) 0.2371(2) 0.18944(10) 0.0349(8) Uani 1 1 d . . . . .
C21 C 0.0406(2) 0.2279(4) 0.22599(14) 0.0653(13) Uani 1 1 d . . . . .
H21 H 0.0272 0.2233 0.2505 0.078 Uiso 1 1 calc R . . . .
C19 C 0.00862(19) 0.2388(3) 0.15382(12) 0.0437(9) Uani 1 1 d . . . . .
C22 C 0.1120(2) 0.2304(3) 0.22567(11) 0.0488(10) Uani 1 1 d . . . . .
H22 H 0.1451 0.2276 0.2495 0.059 Uiso 1 1 calc R . . . .
C20 C -0.0089(2) 0.2320(3) 0.19199(14) 0.0627(13) Uani 1 1 d . . . . .
H20 H -0.0552 0.2304 0.1937 0.075 Uiso 1 1 calc R . . . .
C38 C 0.33963(18) 0.4684(2) 0.26148(9) 0.0320(8) Uani 1 1 d . . . . .
C43 C 0.40943(19) 0.4483(3) 0.26760(10) 0.0397(9) Uani 1 1 d . . . . .
H43 H 0.4233 0.3951 0.2572 0.048 Uiso 1 1 calc R . . . .
C26 C 0.29355(16) 0.3099(2) 0.25952(9) 0.0270(7) Uani 1 1 d . . . . .
C25 C 0.28093(16) 0.2301(2) 0.23729(8) 0.0265(7) Uani 1 1 d . . . . .
C31 C 0.28715(17) 0.4007(2) 0.23872(9) 0.0301(7) Uani 1 1 d . . . . .
H31 H 0.2996 0.3910 0.2127 0.036 Uiso 1 1 calc R . . . .
C30 C 0.29203(16) 0.1450(2) 0.25509(9) 0.0276(7) Uani 1 1 d . . . . .
C53 C 0.4465(2) -0.0684(3) 0.27911(11) 0.0524(11) Uani 1 1 d . . . . .
H53 H 0.4921 -0.0551 0.2911 0.063 Uiso 1 1 calc R . . . .
C52 C 0.4007(2) 0.0002(3) 0.26353(11) 0.0458(9) Uani 1 1 d . . . . .
H52 H 0.4170 0.0593 0.2640 0.055 Uiso 1 1 calc R . . . .
C51 C 0.3319(2) -0.0168(2) 0.24743(10) 0.0370(8) Uani 1 1 d . . . . .
C28 C 0.32142(18) 0.2195(2) 0.32028(9) 0.0333(8) Uani 1 1 d . . . . .
C45 C 0.20835(19) 0.0314(2) 0.21712(10) 0.0387(8) Uani 1 1 d . . . . .
C33 C 0.1824(2) 0.4646(3) 0.19161(11) 0.0508(10) Uani 1 1 d . . . . .
H33 H 0.2079 0.4656 0.1716 0.061 Uiso 1 1 calc R . . . .
C32 C 0.21297(19) 0.4348(2) 0.22975(10) 0.0358(8) Uani 1 1 d . . . . .
C50 C 0.1768(2) 0.0226(3) 0.17713(11) 0.0505(10) Uani 1 1 d . . . . .
H50 H 0.2023 0.0323 0.1575 0.061 Uiso 1 1 calc R . . . .
C42 C 0.4587(2) 0.5055(3) 0.28882(11) 0.0483(10) Uani 1 1 d . . . . .
H42 H 0.5053 0.4909 0.2923 0.058 Uiso 1 1 calc R . . . .
C27 C 0.31350(17) 0.3021(2) 0.30102(9) 0.0310(7) Uani 1 1 d . . . . .
H27 H 0.3218 0.3545 0.3164 0.037 Uiso 1 1 calc R . . . .
C41 C 0.4396(2) 0.5835(3) 0.30480(12) 0.0548(11) Uani 1 1 d . . . . .
H41 H 0.4731 0.6216 0.3194 0.066 Uiso 1 1 calc R . . . .
C44 C 0.28355(18) 0.0599(2) 0.22931(9) 0.0326(8) Uani 1 1 d . . . . .
H44 H 0.2976 0.0767 0.2044 0.039 Uiso 1 1 calc R . . . .
C56 C 0.3104(3) -0.1063(3) 0.24465(14) 0.0612(12) Uani 1 1 d . . . . .
H56 H 0.2646 -0.1200 0.2331 0.073 Uiso 1 1 calc R . . . .
C49 C 0.1073(3) -0.0006(4) 0.16598(15) 0.0741(15) Uani 1 1 d . . . . .
H49 H 0.0862 -0.0049 0.1389 0.089 Uiso 1 1 calc R . . . .
C46 C 0.1696(2) 0.0138(3) 0.24618(12) 0.0516(11) Uani 1 1 d . . . . .
H46 H 0.1902 0.0190 0.2733 0.062 Uiso 1 1 calc R . . . .
C29 C 0.31121(17) 0.1418(2) 0.29688(9) 0.0326(8) Uani 1 1 d . . . . .
H29 H 0.3174 0.0859 0.3095 0.039 Uiso 1 1 calc R . . . .
C39 C 0.3210(2) 0.5482(3) 0.27771(10) 0.0443(9) Uani 1 1 d . . . . .
H39 H 0.2745 0.5636 0.2741 0.053 Uiso 1 1 calc R . . . .
C40 C 0.3708(2) 0.6053(3) 0.29924(12) 0.0531(11) Uani 1 1 d . . . . .
H40 H 0.3575 0.6586 0.3100 0.064 Uiso 1 1 calc R . . . .
C36 C 0.1061(2) 0.4654(3) 0.25057(14) 0.0646(13) Uani 1 1 d . . . . .
H36 H 0.0805 0.4661 0.2706 0.077 Uiso 1 1 calc R . . . .
C34 C 0.1141(3) 0.4929(4) 0.18318(15) 0.0746(15) Uani 1 1 d . . . . .
H34 H 0.0939 0.5117 0.1573 0.090 Uiso 1 1 calc R . . . .
C37 C 0.1741(2) 0.4363(3) 0.25923(11) 0.0461(10) Uani 1 1 d . . . . .
H37 H 0.1940 0.4175 0.2851 0.055 Uiso 1 1 calc R . . . .
C35 C 0.0762(3) 0.4936(4) 0.21214(16) 0.0782(16) Uani 1 1 d . . . . .
H35 H 0.0304 0.5129 0.2061 0.094 Uiso 1 1 calc R . . . .
C48 C 0.0695(3) -0.0173(4) 0.19488(17) 0.0831(17) Uani 1 1 d . . . . .
H48 H 0.0229 -0.0325 0.1874 0.100 Uiso 1 1 calc R . . . .
C47 C 0.1013(2) -0.0113(4) 0.23498(15) 0.0728(15) Uani 1 1 d . . . . .
H47 H 0.0763 -0.0244 0.2546 0.087 Uiso 1 1 calc R . . . .
C54 C 0.4233(3) -0.1565(3) 0.27661(14) 0.0648(13) Uani 1 1 d . . . . .
H54 H 0.4532 -0.2032 0.2870 0.078 Uiso 1 1 calc R . . . .
C55 C 0.3557(3) -0.1747(3) 0.25872(18) 0.0806(16) Uani 1 1 d . . . . .
H55 H 0.3405 -0.2343 0.2561 0.097 Uiso 1 1 calc R . . . .
C57 C 0.22032(17) 0.2609(2) 0.07016(8) 0.0282(7) Uani 1 1 d . . . . .
C65 C 0.2094(2) 0.4291(2) 0.07999(10) 0.0416(9) Uani 1 1 d . . . . .
H65A H 0.1708 0.4229 0.0928 0.062 Uiso 1 1 calc GR . . . .
H65B H 0.2035 0.4824 0.0636 0.062 Uiso 1 1 calc GR . . . .
H65C H 0.2513 0.4340 0.1001 0.062 Uiso 1 1 calc GR . . . .
C61 C 0.20959(19) 0.3569(3) 0.01305(9) 0.0382(9) Uani 1 1 d . . . . .
H61 H 0.2053 0.4144 0.0018 0.046 Uiso 1 1 calc R . . . .
C62 C 0.21335(18) 0.3475(2) 0.05413(9) 0.0315(8) Uani 1 1 d . . . . .
C58 C 0.22170(19) 0.1843(2) 0.04668(10) 0.0366(8) Uani 1 1 d . . . . .
C59 C 0.2172(2) 0.1983(3) 0.00549(10) 0.0447(10) Uani 1 1 d . . . . .
H59 H 0.2176 0.1485 -0.0111 0.054 Uiso 1 1 calc R . . . .
C66 C 0.3438(2) 0.2145(3) 0.36533(10) 0.0466(10) Uani 1 1 d . . . . .
H66A H 0.3769 0.2613 0.3746 0.070 Uiso 1 1 calc GR . . . .
H66B H 0.3644 0.1566 0.3729 0.070 Uiso 1 1 calc GR . . . .
H66C H 0.3043 0.2224 0.3772 0.070 Uiso 1 1 calc GR . . . .
C60 C 0.2121(2) 0.2833(3) -0.01133(10) 0.0428(9) Uani 1 1 d . . . . .
C64 C 0.2086(3) 0.2950(4) -0.05589(11) 0.0672(14) Uani 1 1 d . . . . .
H64A H 0.1612 0.3011 -0.0696 0.101 Uiso 1 1 calc GR . . . .
H64B H 0.2286 0.2432 -0.0660 0.101 Uiso 1 1 calc GR . . . .
H64C H 0.2338 0.3482 -0.0603 0.101 Uiso 1 1 calc GR . . . .
C63 C 0.2260(3) 0.0912(3) 0.06469(12) 0.0638(14) Uani 1 1 d . . . . .
H63A H 0.2689 0.0850 0.0839 0.096 Uiso 1 1 calc GR . . . .
H63B H 0.2239 0.0470 0.0439 0.096 Uiso 1 1 calc GR . . . .
H63C H 0.1880 0.0823 0.0778 0.096 Uiso 1 1 calc GR . . . .
C76 C 0.24371(16) 0.7377(2) 0.40530(9) 0.0260(7) Uani 1 1 d . . . . .
C77 C 0.22869(16) 0.8170(2) 0.38305(9) 0.0264(7) Uani 1 1 d . . . . .
C67 C 0.36645(18) 0.7675(2) 0.57039(9) 0.0319(8) Uani 1 1 d . . . . .
C78 C 0.20554(17) 0.8097(2) 0.34150(9) 0.0293(7) Uani 1 1 d . . . . .
H78 H 0.1957 0.8621 0.3263 0.035 Uiso 1 1 calc R . . . .
C68 C 0.3830(2) 0.6900(3) 0.59394(10) 0.0430(9) Uani 1 1 d . . . . .
C75 C 0.3620(2) 0.9365(2) 0.55974(11) 0.0428(9) Uani 1 1 d . . . . .
H75A H 0.3886 0.9375 0.5392 0.064 Uiso 1 1 calc GR . . . .
H75B H 0.3715 0.9899 0.5759 0.064 Uiso 1 1 calc GR . . . .
H75C H 0.3136 0.9343 0.5475 0.064 Uiso 1 1 calc GR . . . .
C72 C 0.38112(19) 0.8546(3) 0.58569(10) 0.0368(8) Uani 1 1 d . . . . .
C73 C 0.3649(3) 0.5980(3) 0.57646(13) 0.0587(12) Uani 1 1 d . . . . .
H73A H 0.3162 0.5950 0.5653 0.088 Uiso 1 1 calc GR . . . .
H73B H 0.3771 0.5532 0.5971 0.088 Uiso 1 1 calc GR . . . .
H73C H 0.3901 0.5868 0.5557 0.088 Uiso 1 1 calc GR . . . .
C69 C 0.4179(2) 0.7027(3) 0.63356(11) 0.0571(12) Uani 1 1 d . . . . .
H69 H 0.4301 0.6522 0.6497 0.069 Uiso 1 1 calc R . . . .
C71 C 0.4155(2) 0.8621(3) 0.62551(11) 0.0500(11) Uani 1 1 d . . . . .
H71 H 0.4259 0.9194 0.6364 0.060 Uiso 1 1 calc R . . . .
C70 C 0.4352(2) 0.7867(3) 0.64981(11) 0.0596(13) Uani 1 1 d . . . . .
C74 C 0.4747(3) 0.7971(4) 0.69301(12) 0.091(2) Uani 1 1 d . . . . .
H74A H 0.4776 0.7397 0.7063 0.136 Uiso 1 1 calc GR . . . .
H74B H 0.4510 0.8393 0.7068 0.136 Uiso 1 1 calc GR . . . .
H74C H 0.5205 0.8190 0.6932 0.136 Uiso 1 1 calc GR . . . .
C79 C 0.19684(16) 0.7266(2) 0.32215(9) 0.0269(7) Uani 1 1 d . . . . .
C81 C 0.23021(16) 0.6522(2) 0.38728(9) 0.0258(7) Uani 1 1 d . . . . .
C82 C 0.23791(17) 0.9093(2) 0.40386(9) 0.0299(7) Uani 1 1 d . . . . .
H82 H 0.2302 0.8994 0.4310 0.036 Uiso 1 1 calc R . . . .
C80 C 0.20737(17) 0.6491(2) 0.34574(9) 0.0285(7) Uani 1 1 d . . . . .
H80 H 0.1988 0.5931 0.3333 0.034 Uiso 1 1 calc R . . . .
C96 C 0.23957(17) 0.5671(2) 0.41308(9) 0.0298(7) Uani 1 1 d . . . . .
H96 H 0.2273 0.5844 0.4385 0.036 Uiso 1 1 calc R . . . .
C83 C 0.31171(19) 0.9443(2) 0.40909(10) 0.0345(8) Uani 1 1 d . . . . .
C95 C 0.17550(19) 0.7216(2) 0.27706(9) 0.0363(8) Uani 1 1 d . . . . .
H95A H 0.1466 0.7723 0.2673 0.054 Uiso 1 1 calc GR . . . .
H95B H 0.1504 0.6666 0.2695 0.054 Uiso 1 1 calc GR . . . .
H95C H 0.2160 0.7226 0.2656 0.054 Uiso 1 1 calc GR . . . .
C89 C 0.18269(19) 0.9765(2) 0.38419(10) 0.0344(8) Uani 1 1 d . . . . .
C103 C 0.18879(19) 0.4928(2) 0.39545(9) 0.0329(8) Uani 1 1 d . . . . .
C97 C 0.31362(19) 0.5342(2) 0.42413(11) 0.0361(8) Uani 1 1 d . . . . .
C84 C 0.3476(2) 0.9433(2) 0.37847(11) 0.0420(9) Uani 1 1 d . . . . .
H84 H 0.3263 0.9216 0.3533 0.050 Uiso 1 1 calc R . . . .
C108 C 0.1226(2) 0.4946(3) 0.40264(12) 0.0479(10) Uani 1 1 d . . . . .
H108 H 0.1096 0.5412 0.4178 0.057 Uiso 1 1 calc R . . . .
C94 C 0.1941(2) 1.0436(2) 0.35817(10) 0.0419(9) Uani 1 1 d . . . . .
H94 H 0.2376 1.0490 0.3520 0.050 Uiso 1 1 calc R . . . .
C90 C 0.1179(2) 0.9713(3) 0.39320(12) 0.0471(10) Uani 1 1 d . . . . .
H90 H 0.1088 0.9270 0.4107 0.057 Uiso 1 1 calc R . . . .
C88 C 0.3443(2) 0.9771(2) 0.44645(11) 0.0421(9) Uani 1 1 d . . . . .
H88 H 0.3205 0.9791 0.4673 0.051 Uiso 1 1 calc R . . . .
C85 C 0.4156(2) 0.9743(3) 0.38484(13) 0.0544(11) Uani 1 1 d . . . . .
H85 H 0.4391 0.9741 0.3639 0.065 Uiso 1 1 calc R . . . .
C104 C 0.2068(2) 0.4215(2) 0.37318(10) 0.0440(9) Uani 1 1 d . . . . .
H104 H 0.2515 0.4179 0.3686 0.053 Uiso 1 1 calc R . . . .
C98 C 0.3555(2) 0.5287(3) 0.39631(13) 0.0500(10) Uani 1 1 d . . . . .
H98 H 0.3387 0.5481 0.3701 0.060 Uiso 1 1 calc R . . . .
C92 C 0.0779(3) 1.0972(3) 0.35015(13) 0.0576(13) Uani 1 1 d . . . . .
H92 H 0.0429 1.1370 0.3387 0.069 Uiso 1 1 calc R . . . .
C102 C 0.3398(2) 0.5054(3) 0.46308(12) 0.0511(11) Uani 1 1 d . . . . .
H102 H 0.3127 0.5091 0.4823 0.061 Uiso 1 1 calc R . . . .
C93 C 0.1423(3) 1.1028(3) 0.34121(11) 0.0522(11) Uani 1 1 d . . . . .
H93 H 0.1512 1.1470 0.3235 0.063 Uiso 1 1 calc R . . . .
C86 C 0.4476(2) 1.0052(3) 0.42198(14) 0.0638(13) Uani 1 1 d . . . . .
H86 H 0.4933 1.0250 0.4264 0.077 Uiso 1 1 calc R . . . .
C107 C 0.0754(2) 0.4277(3) 0.38737(14) 0.0644(13) Uani 1 1 d . . . . .
H107 H 0.0310 0.4291 0.3925 0.077 Uiso 1 1 calc R . . . .
C91 C 0.0663(2) 1.0316(3) 0.37632(14) 0.0599(12) Uani 1 1 d . . . . .
H91 H 0.0231 1.0275 0.3829 0.072 Uiso 1 1 calc R . . . .
C87 C 0.4123(2) 1.0071(3) 0.45288(13) 0.0552(12) Uani 1 1 d . . . . .
H87 H 0.4341 1.0284 0.4780 0.066 Uiso 1 1 calc R . . . .
C99 C 0.4223(3) 0.4944(3) 0.40713(18) 0.0715(14) Uani 1 1 d . . . . .
H99 H 0.4501 0.4905 0.3883 0.086 Uiso 1 1 calc R . . . .
C105 C 0.1589(3) 0.3560(3) 0.35781(12) 0.0548(12) Uani 1 1 d . . . . .
H105 H 0.1715 0.3093 0.3425 0.066 Uiso 1 1 calc R . . . .
C106 C 0.0943(3) 0.3589(3) 0.36459(13) 0.0595(13) Uani 1 1 d . . . . .
H106 H 0.0624 0.3145 0.3539 0.071 Uiso 1 1 calc R . . . .
C101 C 0.4065(3) 0.4710(3) 0.47349(17) 0.0762(16) Uani 1 1 d . . . . .
H101 H 0.4234 0.4510 0.4996 0.091 Uiso 1 1 calc R . . . .
C100 C 0.4471(3) 0.4660(4) 0.4464(2) 0.0873(18) Uani 1 1 d . . . . .
H100 H 0.4919 0.4436 0.4539 0.105 Uiso 1 1 calc R . . . .
O1 O 0.2097(2) 0.7479(2) 0.57399(11) 0.0912(11) Uani 1 1 d D U . . .
C109 C 0.2107(4) 0.8270(4) 0.59892(17) 0.1029(15) Uani 1 1 d D U . . .
H10A H 0.1682 0.8611 0.5903 0.123 Uiso 1 1 calc R . . . .
H10B H 0.2493 0.8656 0.5965 0.123 Uiso 1 1 calc R . . . .
C110 C 0.2175(5) 0.7986(5) 0.64073(19) 0.1264(18) Uani 1 1 d D U . . .
H11A H 0.2649 0.8043 0.6554 0.152 Uiso 1 1 calc R . . . .
H11B H 0.1878 0.8343 0.6541 0.152 Uiso 1 1 calc R . . . .
C111 C 0.1967(5) 0.7083(5) 0.6377(2) 0.1393(19) Uani 1 1 d D U . . .
H11C H 0.1518 0.7028 0.6448 0.167 Uiso 1 1 calc R . . . .
H11D H 0.2295 0.6723 0.6565 0.167 Uiso 1 1 calc R . . . .
C112 C 0.1922(4) 0.6730(4) 0.59629(17) 0.1150(16) Uani 1 1 d D U . . .
H11E H 0.2244 0.6236 0.5963 0.138 Uiso 1 1 calc R . . . .
H11F H 0.1457 0.6519 0.5849 0.138 Uiso 1 1 calc R . . . .
Fe3 Fe 0.2241(2) 0.7545(3) 0.49492(15) 0.0298(4) Uani 0.281(7) 1 d . . P A 2
Cl5 Cl 0.1681(8) 0.8879(11) 0.4895(3) 0.0374(6) Uani 0.281(7) 1 d . . P A 2

loop_
_atom_site_aniso_label
_atom_site_aniso_U_11
_atom_site_aniso_U_22
_atom_site_aniso_U_33
_atom_site_aniso_U_23
_atom_site_aniso_U_13
_atom_site_aniso_U_12
Fe1 0.0187(2) 0.0467(3) 0.0207(2) -0.0008(2) 0.00426(17) -0.0007(2)
Fe2 0.0215(3) 0.0338(4) 0.0350(11) 0.0027(6) 0.0074(5) -0.0018(2)
Cl3 0.0416(13) 0.0443(7) 0.0275(17) 0.0058(15) 0.0101(15) 0.0146(7)
Cl2 0.0432(6) 0.0647(6) 0.0475(5) -0.0160(5) 0.0185(4) -0.0248(5)
Cl1 0.0437(6) 0.0626(6) 0.0512(5) 0.0111(5) 0.0194(4) 0.0223(5)
Cl4 0.0578(7) 0.0559(6) 0.0586(6) -0.0011(5) 0.0261(5) -0.0237(5)
N3 0.0249(14) 0.0334(15) 0.0203(12) -0.0009(11) 0.0011(11) 0.0000(12)
N2 0.0261(15) 0.0306(14) 0.0268(13) -0.0015(11) 0.0059(11) -0.0027(12)
N4 0.0198(14) 0.0351(15) 0.0195(12) -0.0002(11) 0.0030(10) -0.0013(11)
N1 0.0220(14) 0.0230(13) 0.0275(13) -0.0012(11) 0.0010(11) -0.0022(11)
C2 0.0257(17) 0.0224(15) 0.0248(15) -0.0009(12) 0.0040(12) -0.0013(13)
C10 0.034(2) 0.049(2) 0.0247(16) -0.0078(15) 0.0038(14) -0.0059(17)
C11 0.0262(17) 0.0298(17) 0.0263(15) -0.0009(13) 0.0033(13) 0.0000(14)
C14 0.0226(16) 0.0311(17) 0.0229(15) -0.0011(13) 0.0007(12) 0.0010(14)
C13 0.0238(17) 0.0351(18) 0.0245(15) 0.0015(13) 0.0069(13) -0.0010(14)
C12 0.0253(17) 0.0311(17) 0.0261(16) -0.0014(13) 0.0046(13) 0.0015(14)
C1 0.0289(18) 0.0235(16) 0.0225(15) -0.0015(12) 0.0041(12) -0.0013(14)
C3 0.0218(16) 0.0313(17) 0.0214(15) 0.0019(13) 0.0030(12) -0.0005(14)
C16 0.030(2) 0.052(2) 0.0355(19) -0.0034(16) -0.0039(15) 0.0013(18)
C9 0.049(2) 0.060(2) 0.0250(17) -0.0094(17) 0.0129(16) -0.008(2)
C7 0.0272(18) 0.042(2) 0.0347(18) -0.0018(15) 0.0116(14) 0.0011(16)
C15 0.0206(17) 0.0367(19) 0.0334(17) -0.0001(14) -0.0021(13) -0.0002(15)
C8 0.035(2) 0.061(3) 0.0366(19) -0.0055(17) 0.0182(16) 0.0007(19)
C24 0.0211(17) 0.041(2) 0.0383(18) -0.0011(15) 0.0033(14) -0.0017(15)
C17 0.025(2) 0.062(3) 0.054(2) -0.003(2) -0.0129(17) 0.0031(19)
C5 0.0234(19) 0.071(3) 0.0331(19) 0.0023(18) -0.0013(15) 0.0025(18)
C6 0.0221(18) 0.063(3) 0.040(2) 0.0018(17) 0.0074(15) -0.0004(17)
C4 0.0267(18) 0.054(2) 0.0246(16) 0.0006(15) 0.0044(14) 0.0010(16)
C18 0.0179(18) 0.060(3) 0.072(3) -0.001(2) 0.0016(18) 0.0025(18)
C23 0.0232(18) 0.049(2) 0.0335(18) 0.0021(15) 0.0082(14) 0.0011(16)
C21 0.035(2) 0.112(4) 0.056(3) 0.008(3) 0.025(2) 0.001(3)
C19 0.0230(19) 0.051(2) 0.056(2) 0.0025(18) 0.0065(17) -0.0001(17)
C22 0.030(2) 0.081(3) 0.038(2) 0.0066(19) 0.0144(16) 0.002(2)
C20 0.028(2) 0.094(4) 0.070(3) 0.006(3) 0.021(2) 0.000(2)
C38 0.033(2) 0.0381(19) 0.0255(16) -0.0007(14) 0.0087(14) 0.0004(16)
C43 0.036(2) 0.044(2) 0.041(2) -0.0058(16) 0.0109(16) 0.0017(17)
C26 0.0184(17) 0.0406(19) 0.0223(15) -0.0006(14) 0.0051(12) 0.0025(14)
C25 0.0160(16) 0.044(2) 0.0200(15) 0.0015(13) 0.0051(12) 0.0007(14)
C31 0.0308(19) 0.0401(19) 0.0192(15) -0.0024(13) 0.0049(13) 0.0035(15)
C30 0.0195(17) 0.0399(19) 0.0237(15) 0.0009(14) 0.0050(13) -0.0045(14)
C53 0.047(3) 0.068(3) 0.044(2) 0.003(2) 0.0133(19) 0.016(2)
C52 0.041(2) 0.046(2) 0.051(2) 0.0005(18) 0.0102(18) 0.0048(19)
C51 0.042(2) 0.041(2) 0.0298(17) 0.0021(15) 0.0135(16) 0.0010(17)
C28 0.0285(19) 0.051(2) 0.0206(15) 0.0026(15) 0.0052(13) 0.0016(16)
C45 0.033(2) 0.044(2) 0.039(2) -0.0041(16) 0.0063(16) -0.0076(17)
C33 0.044(3) 0.065(3) 0.039(2) 0.0117(19) -0.0007(18) 0.005(2)
C32 0.035(2) 0.040(2) 0.0306(18) 0.0026(15) 0.0025(15) 0.0055(16)
C50 0.046(3) 0.062(3) 0.042(2) -0.0120(19) 0.0047(18) -0.008(2)
C42 0.039(2) 0.060(3) 0.046(2) -0.0071(19) 0.0070(18) -0.004(2)
C27 0.0284(19) 0.042(2) 0.0224(16) -0.0020(14) 0.0049(13) 0.0031(15)
C41 0.056(3) 0.051(3) 0.055(2) -0.016(2) 0.008(2) -0.011(2)
C44 0.033(2) 0.0380(19) 0.0282(17) 0.0010(14) 0.0094(14) -0.0044(15)
C56 0.051(3) 0.048(3) 0.082(3) 0.005(2) 0.007(2) -0.001(2)
C49 0.048(3) 0.099(4) 0.065(3) -0.025(3) -0.009(2) -0.015(3)
C46 0.042(2) 0.066(3) 0.049(2) -0.011(2) 0.0124(19) -0.017(2)
C29 0.0280(19) 0.044(2) 0.0253(16) 0.0086(15) 0.0051(14) -0.0021(16)
C39 0.044(2) 0.048(2) 0.040(2) -0.0049(17) 0.0068(17) 0.0088(19)
C40 0.059(3) 0.051(2) 0.047(2) -0.0142(19) 0.005(2) 0.007(2)
C36 0.045(3) 0.078(3) 0.074(3) 0.009(3) 0.019(2) 0.017(2)
C34 0.051(3) 0.103(4) 0.062(3) 0.031(3) -0.006(2) 0.018(3)
C37 0.035(2) 0.062(3) 0.040(2) 0.0054(18) 0.0061(17) 0.0137(19)
C35 0.040(3) 0.103(4) 0.087(4) 0.032(3) 0.002(3) 0.024(3)
C48 0.043(3) 0.112(5) 0.093(4) -0.037(3) 0.011(3) -0.029(3)
C47 0.046(3) 0.097(4) 0.080(3) -0.026(3) 0.023(3) -0.026(3)
C54 0.075(4) 0.057(3) 0.064(3) 0.018(2) 0.020(3) 0.028(3)
C55 0.076(4) 0.046(3) 0.117(4) 0.010(3) 0.015(3) 0.004(3)
C57 0.0244(17) 0.042(2) 0.0168(14) -0.0017(13) 0.0011(12) 0.0012(15)
C65 0.054(3) 0.039(2) 0.0311(18) 0.0006(15) 0.0076(17) -0.0045(18)
C61 0.040(2) 0.049(2) 0.0255(17) 0.0053(16) 0.0066(15) 0.0005(17)
C62 0.0284(19) 0.041(2) 0.0251(16) -0.0005(14) 0.0056(14) -0.0012(15)
C58 0.034(2) 0.042(2) 0.0292(17) -0.0054(15) -0.0028(15) 0.0119(16)
C59 0.045(2) 0.058(3) 0.0257(18) -0.0129(17) -0.0031(16) 0.016(2)
C66 0.055(3) 0.058(2) 0.0244(18) 0.0034(17) 0.0042(17) -0.004(2)
C60 0.038(2) 0.063(3) 0.0258(17) -0.0017(17) 0.0038(15) 0.0095(19)
C64 0.084(4) 0.093(4) 0.0228(19) -0.002(2) 0.007(2) 0.015(3)
C63 0.095(4) 0.044(2) 0.043(2) -0.0086(19) -0.008(2) 0.017(2)
C76 0.0185(16) 0.0284(17) 0.0301(16) -0.0011(13) 0.0030(13) -0.0025(13)
C77 0.0203(17) 0.0288(17) 0.0295(16) 0.0000(13) 0.0039(13) -0.0047(13)
C67 0.0284(18) 0.047(2) 0.0234(15) -0.0021(14) 0.0117(13) -0.0100(16)
C78 0.0227(18) 0.0312(18) 0.0326(17) 0.0061(14) 0.0029(13) -0.0018(14)
C68 0.040(2) 0.054(2) 0.0354(19) 0.0086(17) 0.0100(16) -0.0103(19)
C75 0.042(2) 0.041(2) 0.047(2) -0.0119(17) 0.0108(17) -0.0062(18)
C72 0.032(2) 0.050(2) 0.0324(18) -0.0079(16) 0.0155(15) -0.0098(17)
C73 0.065(3) 0.050(3) 0.058(3) 0.013(2) 0.004(2) -0.004(2)
C69 0.059(3) 0.077(3) 0.034(2) 0.021(2) 0.0041(19) -0.016(2)
C71 0.052(3) 0.066(3) 0.035(2) -0.0158(19) 0.0164(18) -0.024(2)
C70 0.065(3) 0.089(3) 0.0247(19) -0.002(2) 0.0083(19) -0.035(3)
C74 0.096(4) 0.139(5) 0.033(2) 0.004(3) 0.002(2) -0.046(4)
C79 0.0192(16) 0.0348(18) 0.0265(16) -0.0005(13) 0.0042(13) 0.0006(13)
C81 0.0155(16) 0.0327(17) 0.0291(16) -0.0006(13) 0.0042(13) 0.0004(13)
C82 0.0293(19) 0.0281(17) 0.0299(17) -0.0002(14) 0.0012(14) -0.0044(14)
C80 0.0238(18) 0.0297(17) 0.0320(17) -0.0052(14) 0.0059(13) -0.0004(14)
C96 0.0297(19) 0.0290(17) 0.0293(16) 0.0001(13) 0.0033(14) 0.0008(14)
C83 0.034(2) 0.0267(17) 0.0399(19) 0.0054(15) 0.0004(15) -0.0064(15)
C95 0.033(2) 0.046(2) 0.0300(17) 0.0003(15) 0.0072(15) 0.0035(16)
C89 0.036(2) 0.0292(18) 0.0329(18) -0.0067(14) -0.0053(15) -0.0032(15)
C103 0.038(2) 0.0279(17) 0.0293(17) 0.0045(14) -0.0011(15) -0.0030(15)
C97 0.032(2) 0.0264(17) 0.046(2) 0.0025(15) -0.0022(16) 0.0010(15)
C84 0.037(2) 0.041(2) 0.047(2) 0.0032(17) 0.0063(17) -0.0134(17)
C108 0.033(2) 0.047(2) 0.060(2) -0.0090(19) 0.0020(18) -0.0029(18)
C94 0.059(3) 0.0309(19) 0.0340(19) 0.0006(15) 0.0055(17) -0.0015(18)
C90 0.035(2) 0.040(2) 0.059(2) 0.0084(18) -0.0041(19) -0.0025(18)
C88 0.039(2) 0.040(2) 0.042(2) 0.0026(17) -0.0041(17) -0.0058(17)
C85 0.042(3) 0.056(3) 0.068(3) 0.006(2) 0.017(2) -0.015(2)
C104 0.056(3) 0.035(2) 0.042(2) -0.0054(17) 0.0114(18) -0.0038(18)
C98 0.037(2) 0.045(2) 0.068(3) 0.005(2) 0.013(2) 0.0082(19)
C92 0.061(3) 0.036(2) 0.059(3) -0.006(2) -0.023(2) 0.010(2)
C102 0.048(3) 0.043(2) 0.054(2) 0.0048(19) -0.009(2) 0.0011(19)
C93 0.081(4) 0.032(2) 0.039(2) 0.0013(16) 0.000(2) 0.003(2)
C86 0.037(3) 0.068(3) 0.079(3) 0.017(2) -0.003(2) -0.022(2)
C107 0.038(3) 0.063(3) 0.084(3) -0.001(3) -0.005(2) -0.010(2)
C91 0.037(3) 0.057(3) 0.077(3) 0.001(2) -0.009(2) 0.001(2)
C87 0.049(3) 0.054(3) 0.052(2) 0.004(2) -0.013(2) -0.019(2)
C99 0.043(3) 0.058(3) 0.116(4) 0.003(3) 0.022(3) 0.014(2)
C105 0.080(4) 0.035(2) 0.047(2) -0.0056(18) 0.008(2) -0.012(2)
C106 0.068(3) 0.040(2) 0.059(3) 0.000(2) -0.013(2) -0.021(2)
C101 0.055(3) 0.069(3) 0.087(4) 0.016(3) -0.025(3) 0.011(3)
C100 0.036(3) 0.074(4) 0.143(6) 0.010(4) -0.002(3) 0.021(3)
O1 0.130(3) 0.079(2) 0.077(2) 0.0026(16) 0.051(2) -0.012(2)
C109 0.153(4) 0.085(3) 0.085(3) -0.010(2) 0.057(3) -0.011(3)
C110 0.195(4) 0.101(3) 0.095(3) -0.003(3) 0.059(3) -0.023(3)
C111 0.212(5) 0.119(3) 0.099(3) 0.002(3) 0.061(3) -0.033(4)
C112 0.178(4) 0.096(3) 0.086(3) 0.010(2) 0.061(3) -0.025(3)
Fe3 0.0215(3) 0.0338(4) 0.0350(11) 0.0027(6) 0.0074(5) -0.0018(2)
Cl5 0.0416(13) 0.0443(7) 0.0275(17) 0.0058(15) 0.0101(15) 0.0146(7)

loop_
_atom_type_symbol
_atom_type_description
_atom_type_scat_dispersion_real
_atom_type_scat_dispersion_imag
_atom_type_scat_source
C C 0.0033 0.0016 'International Tables Vol C Tables 4.2.6.8 and 6.1.1.4'
H H 0.0000 0.0000 'International Tables Vol C Tables 4.2.6.8 and 6.1.1.4'
Cl Cl 0.1484 0.1585 'International Tables Vol C Tables 4.2.6.8 and 6.1.1.4'
Fe Fe 0.3463 0.8444 'International Tables Vol C Tables 4.2.6.8 and 6.1.1.4'
N N 0.0061 0.0033 'International Tables Vol C Tables 4.2.6.8 and 6.1.1.4'
O O 0.0106 0.0060 'International Tables Vol C Tables 4.2.6.8 and 6.1.1.4'

loop_
_geom_angle_atom_site_label_1
_geom_angle_atom_site_label_2
_geom_angle_atom_site_label_3
_geom_angle
Cl2 Fe1 Cl1 123.24(4)
N3 Fe1 Cl2 110.13(8)
N3 Fe1 Cl1 112.77(8)
N3 Fe1 N4 78.46(9)
N4 Fe1 Cl2 113.51(7)
N4 Fe1 Cl1 110.04(8)
Cl3 Fe2 O1 90.30(13)
Cl4 Fe2 Cl3 126.27(16)
Cl4 Fe2 O1 87.81(13)
N2 Fe2 Cl3 112.11(17)
N2 Fe2 Cl4 121.59(11)
N2 Fe2 O1 90.72(17)
C14 N3 Fe1 113.53(19)
C14 N3 C57 121.4(3)
C57 N3 Fe1 125.0(2)
C2 N2 Fe2 119.2(2)
C2 N2 C67 117.2(3)
C2 N2 Fe3 107.5(2)
C67 N2 Fe2 123.6(2)
C67 N2 Fe3 135.2(2)
C13 N4 Fe1 113.17(19)
C13 N4 C25 120.2(3)
C25 N4 Fe1 126.60(19)
C1 N1 C76 116.8(3)
C1 N1 Fe3 113.6(2)
C76 N1 Fe3 129.5(2)
N2 C2 C1 119.3(3)
N2 C2 C3 133.1(3)
C3 C2 C1 107.6(2)
C11 C10 H10 120.8
C11 C10 C9 118.4(3)
C9 C10 H10 120.8
C10 C11 C12 118.9(3)
C10 C11 C1 134.5(3)
C12 C11 C1 106.6(3)
N3 C14 C13 117.7(3)
N3 C14 C15 135.3(3)
C15 C14 C13 107.1(3)
N4 C13 C14 117.2(3)
N4 C13 C23 136.0(3)
C23 C13 C14 106.8(3)
C11 C12 C3 114.0(3)
C7 C12 C11 123.2(3)
C7 C12 C3 122.8(3)
N1 C1 C2 118.7(3)
N1 C1 C11 135.2(3)
C11 C1 C2 106.1(3)
C12 C3 C2 105.8(3)
C4 C3 C2 135.2(3)
C4 C3 C12 119.0(3)
C15 C16 H16 121.0
C15 C16 C17 118.1(4)
C17 C16 H16 121.0
C10 C9 H9 118.9
C8 C9 C10 122.3(3)
C8 C9 H9 118.9
C12 C7 C8 116.2(3)
C12 C7 C6 116.4(3)
C8 C7 C6 127.3(3)
C16 C15 C14 134.7(3)
C16 C15 C24 119.2(3)
C24 C15 C14 106.1(3)
C9 C8 C7 121.0(3)
C9 C8 H8 119.5
C7 C8 H8 119.5
C15 C24 C23 114.1(3)
C19 C24 C15 123.4(3)
C19 C24 C23 122.5(3)
C16 C17 H17 118.7
C18 C17 C16 122.7(3)
C18 C17 H17 118.7
C6 C5 H5 118.6
C6 C5 C4 122.7(3)
C4 C5 H5 118.6
C7 C6 H6 119.8
C5 C6 C7 120.5(3)
C5 C6 H6 119.8
C3 C4 C5 118.5(3)
C3 C4 H4 120.7
C5 C4 H4 120.7
C17 C18 H18 119.8
C17 C18 C19 120.4(4)
C19 C18 H18 119.8
C24 C23 C13 105.9(3)
C22 C23 C13 134.7(3)
C22 C23 C24 119.4(3)
C22 C21 H21 118.8
C20 C21 H21 118.8
C20 C21 C22 122.4(4)
C24 C19 C18 116.2(4)
C24 C19 C20 116.2(4)
C20 C19 C18 127.6(4)
C23 C22 C21 118.3(4)
C23 C22 H22 120.8
C21 C22 H22 120.8
C21 C20 C19 121.2(4)
C21 C20 H20 119.4
C19 C20 H20 119.4
C43 C38 C31 118.9(3)
C43 C38 C39 117.6(3)
C39 C38 C31 123.5(3)
C38 C43 H43 119.3
C42 C43 C38 121.3(3)
C42 C43 H43 119.3
C25 C26 C31 120.6(3)
C27 C26 C25 117.5(3)
C27 C26 C31 121.9(3)
C26 C25 N4 118.4(3)
C30 C25 N4 119.1(3)
C30 C25 C26 122.3(3)
C38 C31 H31 106.4
C26 C31 C38 111.3(3)
C26 C31 H31 106.4
C26 C31 C32 111.8(3)
C32 C31 C38 114.0(3)
C32 C31 H31 106.4
C25 C30 C44 120.5(3)
C29 C30 C25 117.2(3)
C29 C30 C44 122.3(3)
C52 C53 H53 120.4
C54 C53 H53 120.4
C54 C53 C52 119.1(4)
C53 C52 H52 119.1
C51 C52 C53 121.8(4)
C51 C52 H52 119.1
C52 C51 C44 120.4(3)
C52 C51 C56 117.6(4)
C56 C51 C44 121.6(4)
C27 C28 C29 118.2(3)
C27 C28 C66 120.4(3)
C29 C28 C66 121.4(3)
C50 C45 C44 120.7(3)
C50 C45 C46 118.7(4)
C46 C45 C44 120.6(3)
C32 C33 H33 119.8
C32 C33 C34 120.3(4)
C34 C33 H33 119.8
C33 C32 C31 120.4(3)
C33 C32 C37 118.4(4)
C37 C32 C31 121.2(3)
C45 C50 H50 119.7
C45 C50 C49 120.6(4)
C49 C50 H50 119.7
C43 C42 H42 119.8
C41 C42 C43 120.5(4)
C41 C42 H42 119.8
C26 C27 H27 118.8
C28 C27 C26 122.4(3)
C28 C27 H27 118.8
C42 C41 H41 120.2
C42 C41 C40 119.6(4)
C40 C41 H41 120.2
C30 C44 C51 113.4(3)
C30 C44 H44 105.8
C51 C44 H44 105.8
C45 C44 C30 111.7(3)
C45 C44 C51 113.5(3)
C45 C44 H44 105.8
C51 C56 H56 119.6
C55 C56 C51 120.9(5)
C55 C56 H56 119.6
C50 C49 H49 119.9
C48 C49 C50 120.2(4)
C48 C49 H49 119.9
C45 C46 H46 119.8
C47 C46 C45 120.4(4)
C47 C46 H46 119.8
C30 C29 H29 118.9
C28 C29 C30 122.3(3)
C28 C29 H29 118.9
C38 C39 H39 119.6
C40 C39 C38 120.8(4)
C40 C39 H39 119.6
C41 C40 C39 120.2(4)
C41 C40 H40 119.9
C39 C40 H40 119.9
C37 C36 H36 120.0
C35 C36 H36 120.0
C35 C36 C37 119.9(4)
C33 C34 H34 119.5
C35 C34 C33 120.9(4)
C35 C34 H34 119.5
C32 C37 H37 119.6
C36 C37 C32 120.8(4)
C36 C37 H37 119.6
C36 C35 H35 120.2
C34 C35 C36 119.6(4)
C34 C35 H35 120.2
C49 C48 H48 120.2
C49 C48 C47 119.5(5)
C47 C48 H48 120.2
C46 C47 C48 120.5(5)
C46 C47 H47 119.7
C48 C47 H47 119.7
C53 C54 H54 120.2
C55 C54 C53 119.5(4)
C55 C54 H54 120.2
C56 C55 C54 120.9(5)
C56 C55 H55 119.6
C54 C55 H55 119.6
C62 C57 N3 118.6(3)
C62 C57 C58 122.6(3)
C58 C57 N3 118.6(3)
H65A C65 H65B 109.5
H65A C65 H65C 109.5
H65B C65 H65C 109.5
C62 C65 H65A 109.5
C62 C65 H65B 109.5
C62 C65 H65C 109.5
C62 C61 H61 119.1
C60 C61 H61 119.1
C60 C61 C62 121.7(3)
C57 C62 C65 121.5(3)
C57 C62 C61 117.9(3)
C61 C62 C65 120.6(3)
C57 C58 C59 116.7(3)
C57 C58 C63 121.3(3)
C59 C58 C63 122.0(3)
C58 C59 H59 118.8
C60 C59 C58 122.4(3)
C60 C59 H59 118.8
C28 C66 H66A 109.5
C28 C66 H66B 109.5
C28 C66 H66C 109.5
H66A C66 H66B 109.5
H66A C66 H66C 109.5
H66B C66 H66C 109.5
C61 C60 C64 120.9(4)
C59 C60 C61 118.7(3)
C59 C60 C64 120.4(4)
C60 C64 H64A 109.5
C60 C64 H64B 109.5
C60 C64 H64C 109.5
H64A C64 H64B 109.5
H64A C64 H64C 109.5
H64B C64 H64C 109.5
C58 C63 H63A 109.5
C58 C63 H63B 109.5
C58 C63 H63C 109.5
H63A C63 H63B 109.5
H63A C63 H63C 109.5
H63B C63 H63C 109.5
C77 C76 N1 119.6(3)
C77 C76 C81 121.3(3)
C81 C76 N1 119.0(3)
C76 C77 C78 118.2(3)
C76 C77 C82 120.5(3)
C78 C77 C82 121.2(3)
C68 C67 N2 119.0(3)
C72 C67 N2 118.5(3)
C72 C67 C68 122.5(3)
C77 C78 H78 119.0
C79 C78 C77 122.0(3)
C79 C78 H78 119.0
C67 C68 C73 120.6(3)
C69 C68 C67 116.9(4)
C69 C68 C73 122.4(4)
H75A C75 H75B 109.5
H75A C75 H75C 109.5
H75B C75 H75C 109.5
C72 C75 H75A 109.5
C72 C75 H75B 109.5
C72 C75 H75C 109.5
C67 C72 C75 121.2(3)
C71 C72 C67 117.3(4)
C71 C72 C75 121.4(3)
C68 C73 H73A 109.5
C68 C73 H73B 109.5
C68 C73 H73C 109.5
H73A C73 H73B 109.5
H73A C73 H73C 109.5
H73B C73 H73C 109.5
C68 C69 H69 118.6
C70 C69 C68 122.9(4)
C70 C69 H69 118.6
C72 C71 H71 118.9
C72 C71 C70 122.3(4)
C70 C71 H71 118.9
C69 C70 C71 118.0(3)
C69 C70 C74 121.0(4)
C71 C70 C74 121.0(4)
C70 C74 H74A 109.5
C70 C74 H74B 109.5
C70 C74 H74C 109.5
H74A C74 H74B 109.5
H74A C74 H74C 109.5
H74B C74 H74C 109.5
C78 C79 C80 117.9(3)
C78 C79 C95 120.5(3)
C80 C79 C95 121.6(3)
C76 C81 C96 120.2(3)
C80 C81 C76 117.7(3)
C80 C81 C96 122.2(3)
C77 C82 H82 106.0
C83 C82 C77 112.0(3)
C83 C82 H82 106.0
C83 C82 C89 114.2(3)
C89 C82 C77 111.9(3)
C89 C82 H82 106.0
C79 C80 C81 122.4(3)
C79 C80 H80 118.8
C81 C80 H80 118.8
C81 C96 H96 105.7
C81 C96 C103 112.3(3)
C103 C96 H96 105.7
C97 C96 C81 113.8(3)
C97 C96 H96 105.7
C97 C96 C103 112.8(3)
C84 C83 C82 122.7(3)
C84 C83 C88 118.9(3)
C88 C83 C82 118.4(3)
C79 C95 H95A 109.5
C79 C95 H95B 109.5
C79 C95 H95C 109.5
H95A C95 H95B 109.5
H95A C95 H95C 109.5
H95B C95 H95C 109.5
C94 C89 C82 123.6(3)
C90 C89 C82 118.6(3)
C90 C89 C94 117.9(3)
C108 C103 C96 119.0(3)
C108 C103 C104 118.2(3)
C104 C103 C96 122.7(3)
C98 C97 C96 122.3(3)
C98 C97 C102 118.7(4)
C102 C97 C96 119.0(4)
C83 C84 H84 119.6
C83 C84 C85 120.7(4)
C85 C84 H84 119.6
C103 C108 H108 119.7
C103 C108 C107 120.5(4)
C107 C108 H108 119.7
C89 C94 H94 119.4
C93 C94 C89 121.3(4)
C93 C94 H94 119.4
C89 C90 H90 119.7
C89 C90 C91 120.5(4)
C91 C90 H90 119.7
C83 C88 H88 119.9
C83 C88 C87 120.3(4)
C87 C88 H88 119.9
C84 C85 H85 120.1
C86 C85 C84 119.9(4)
C86 C85 H85 120.1
C103 C104 H104 119.8
C105 C104 C103 120.5(4)
C105 C104 H104 119.8
C97 C98 H98 119.6
C97 C98 C99 120.7(4)
C99 C98 H98 119.6
C93 C92 H92 120.7
C91 C92 H92 120.7
C91 C92 C93 118.5(4)
C97 C102 H102 120.0
C97 C102 C101 120.1(5)
C101 C102 H102 120.0
C94 C93 H93 119.7
C92 C93 C94 120.7(4)
C92 C93 H93 119.7
C85 C86 H86 120.0
C85 C86 C87 120.1(4)
C87 C86 H86 120.0
C108 C107 H107 120.0
C106 C107 C108 119.9(5)
C106 C107 H107 120.0
C90 C91 H91 119.4
C92 C91 C90 121.2(5)
C92 C91 H91 119.4
C88 C87 H87 120.0
C86 C87 C88 120.1(4)
C86 C87 H87 120.0
C98 C99 H99 120.4
C100 C99 C98 119.2(5)
C100 C99 H99 120.4
C104 C105 H105 119.6
C106 C105 C104 120.9(4)
C106 C105 H105 119.6
C107 C106 H106 120.0
C105 C106 C107 119.9(4)
C105 C106 H106 120.0
C102 C101 H101 119.5
C100 C101 C102 121.0(5)
C100 C101 H101 119.5
C99 C100 H100 119.9
C101 C100 C99 120.3(5)
C101 C100 H100 119.9
C109 O1 Fe2 125.1(3)
C112 O1 Fe2 127.7(3)
C112 O1 C109 107.0(4)
O1 C109 H10A 109.9
O1 C109 H10B 109.9
O1 C109 C110 109.0(5)
H10A C109 H10B 108.3
C110 C109 H10A 109.9
C110 C109 H10B 109.9
C109 C110 H11A 111.0
C109 C110 H11B 111.0
H11A C110 H11B 109.0
C111 C110 C109 103.7(5)
C111 C110 H11A 111.0
C111 C110 H11B 111.0
C110 C111 H11C 109.4
C110 C111 H11D 109.4
C110 C111 C112 111.4(5)
H11C C111 H11D 108.0
C112 C111 H11C 109.4
C112 C111 H11D 109.4
O1 C112 C111 105.0(5)
O1 C112 H11E 110.7
O1 C112 H11F 110.7
C111 C112 H11E 110.7
C111 C112 H11F 110.7
H11E C112 H11F 108.8
N2 Fe3 Cl4 112.4(2)
N2 Fe3 Cl5 115.6(4)
N1 Fe3 Cl4 106.6(2)
N1 Fe3 N2 80.84(17)
N1 Fe3 Cl5 108.3(4)
Cl5 Fe3 Cl4 123.8(5)

loop_
_geom_bond_atom_site_label_1
_geom_bond_atom_site_label_2
_geom_bond_distance
Fe1 Cl2 2.2219(11)
Fe1 Cl1 2.2225(11)
Fe1 N3 2.131(3)
Fe1 N4 2.143(2)
Fe2 Cl3 2.241(5)
Fe2 Cl4 2.2050(17)
Fe2 N2 2.106(3)
Fe2 O1 2.310(5)
Cl4 Fe3 2.313(5)
N3 C14 1.278(4)
N3 C57 1.447(4)
N2 C2 1.283(4)
N2 C67 1.442(4)
N2 Fe3 2.216(5)
N4 C13 1.284(4)
N4 C25 1.440(4)
N1 C1 1.279(4)
N1 C76 1.452(4)
N1 Fe3 2.038(5)
C2 C1 1.520(4)
C2 C3 1.461(4)
C10 H10 0.9300
C10 C11 1.377(4)
C10 C9 1.414(5)
C11 C12 1.407(4)
C11 C1 1.471(4)
C14 C13 1.523(4)
C14 C15 1.459(4)
C13 C23 1.459(4)
C12 C3 1.419(4)
C12 C7 1.402(5)
C3 C4 1.382(4)
C16 H16 0.9300
C16 C15 1.382(5)
C16 C17 1.409(5)
C9 H9 0.9300
C9 C8 1.360(5)
C7 C8 1.406(5)
C7 C6 1.419(5)
C15 C24 1.409(5)
C8 H8 0.9300
C24 C23 1.421(5)
C24 C19 1.397(5)
C17 H17 0.9300
C17 C18 1.372(6)
C5 H5 0.9300
C5 C6 1.370(5)
C5 C4 1.403(5)
C6 H6 0.9300
C4 H4 0.9300
C18 H18 0.9300
C18 C19 1.420(5)
C23 C22 1.368(5)
C21 H21 0.9300
C21 C22 1.413(6)
C21 C20 1.351(6)
C19 C20 1.417(6)
C22 H22 0.9300
C20 H20 0.9300
C38 C43 1.384(5)
C38 C31 1.532(5)
C38 C39 1.387(5)
C43 H43 0.9300
C43 C42 1.375(5)
C26 C25 1.397(4)
C26 C31 1.512(5)
C26 C27 1.390(4)
C25 C30 1.396(5)
C31 H31 0.9800
C31 C32 1.520(5)
C30 C44 1.524(5)
C30 C29 1.395(4)
C53 H53 0.9300
C53 C52 1.390(5)
C53 C54 1.379(6)
C52 H52 0.9300
C52 C51 1.379(5)
C51 C44 1.528(5)
C51 C56 1.389(6)
C28 C27 1.382(5)
C28 C29 1.389(5)
C28 C66 1.507(4)
C45 C50 1.380(5)
C45 C44 1.517(5)
C45 C46 1.397(5)
C33 H33 0.9300
C33 C32 1.384(5)
C33 C34 1.385(6)
C32 C37 1.387(5)
C50 H50 0.9300
C50 C49 1.389(6)
C42 H42 0.9300
C42 C41 1.362(6)
C27 H27 0.9300
C41 H41 0.9300
C41 C40 1.373(6)
C44 H44 0.9800
C56 H56 0.9300
C56 C55 1.371(6)
C49 H49 0.9300
C49 C48 1.377(7)
C46 H46 0.9300
C46 C47 1.375(6)
C29 H29 0.9300
C39 H39 0.9300
C39 C40 1.385(5)
C40 H40 0.9300
C36 H36 0.9300
C36 C37 1.384(6)
C36 C35 1.382(6)
C34 H34 0.9300
C34 C35 1.358(7)
C37 H37 0.9300
C35 H35 0.9300
C48 H48 0.9300
C48 C47 1.381(7)
C47 H47 0.9300
C54 H54 0.9300
C54 C55 1.373(7)
C55 H55 0.9300
C57 C62 1.389(5)
C57 C58 1.392(5)
C65 H65A 0.9600
C65 H65B 0.9600
C65 H65C 0.9600
C65 C62 1.507(5)
C61 H61 0.9300
C61 C62 1.392(4)
C61 C60 1.377(5)
C58 C59 1.403(5)
C58 C63 1.503(5)
C59 H59 0.9300
C59 C60 1.377(6)
C66 H66A 0.9600
C66 H66B 0.9600
C66 H66C 0.9600
C60 C64 1.515(5)
C64 H64A 0.9600
C64 H64B 0.9600
C64 H64C 0.9600
C63 H63A 0.9600
C63 H63B 0.9600
C63 H63C 0.9600
C76 C77 1.395(4)
C76 C81 1.407(4)
C77 C78 1.397(4)
C77 C82 1.534(4)
C67 C68 1.399(5)
C67 C72 1.399(5)
C78 H78 0.9300
C78 C79 1.389(4)
C68 C73 1.499(6)
C68 C69 1.394(5)
C75 H75A 0.9600
C75 H75B 0.9600
C75 H75C 0.9600
C75 C72 1.501(5)
C72 C71 1.388(5)
C73 H73A 0.9600
C73 H73B 0.9600
C73 H73C 0.9600
C69 H69 0.9300
C69 C70 1.375(6)
C71 H71 0.9300
C71 C70 1.395(6)
C70 C74 1.522(6)
C74 H74A 0.9600
C74 H74B 0.9600
C74 H74C 0.9600
C79 C80 1.392(4)
C79 C95 1.507(4)
C81 C80 1.393(4)
C81 C96 1.525(4)
C82 H82 0.9800
C82 C83 1.522(5)
C82 C89 1.524(5)
C80 H80 0.9300
C96 H96 0.9800
C96 C103 1.526(5)
C96 C97 1.514(5)
C83 C84 1.380(5)
C83 C88 1.388(5)
C95 H95A 0.9600
C95 H95B 0.9600
C95 H95C 0.9600
C89 C94 1.381(5)
C89 C90 1.380(5)
C103 C108 1.381(5)
C103 C104 1.389(5)
C97 C98 1.385(5)
C97 C102 1.386(5)
C84 H84 0.9300
C84 C85 1.393(5)
C108 H108 0.9300
C108 C107 1.386(6)
C94 H94 0.9300
C94 C93 1.379(6)
C90 H90 0.9300
C90 C91 1.386(5)
C88 H88 0.9300
C88 C87 1.388(6)
C85 H85 0.9300
C85 C86 1.369(6)
C104 H104 0.9300
C104 C105 1.379(5)
C98 H98 0.9300
C98 C99 1.391(6)
C92 H92 0.9300
C92 C93 1.372(6)
C92 C91 1.369(6)
C102 H102 0.9300
C102 C101 1.388(6)
C93 H93 0.9300
C86 H86 0.9300
C86 C87 1.380(6)
C107 H107 0.9300
C107 C106 1.378(7)
C91 H91 0.9300
C87 H87 0.9300
C99 H99 0.9300
C99 C100 1.388(8)
C105 H105 0.9300
C105 C106 1.346(7)
C106 H106 0.9300
C101 H101 0.9300
C101 C100 1.347(8)
C100 H100 0.9300
O1 C109 1.445(6)
O1 C112 1.426(6)
C109 H10A 0.9700
C109 H10B 0.9700
C109 C110 1.464(7)
C110 H11A 0.9700
C110 H11B 0.9700
C110 C111 1.397(9)
C111 H11C 0.9700
C111 H11D 0.9700
C111 C112 1.488(8)
C112 H11E 0.9700
C112 H11F 0.9700
Fe3 Cl5 2.252(16)

loop_
_geom_torsion_atom_site_label_1
_geom_torsion_atom_site_label_2
_geom_torsion_atom_site_label_3
_geom_torsion_atom_site_label_4
_geom_torsion
Fe1 N3 C14 C13 0.3(4)
Fe1 N3 C14 C15 -179.2(3)
Fe1 N3 C57 C62 -91.7(3)
Fe1 N3 C57 C58 84.2(3)
Fe1 N4 C13 C14 0.2(4)
Fe1 N4 C13 C23 179.6(3)
Fe1 N4 C25 C26 87.1(3)
Fe1 N4 C25 C30 -87.8(3)
Fe2 N2 C2 C1 1.7(4)
Fe2 N2 C2 C3 -179.4(3)
Fe2 N2 C67 C68 87.3(4)
Fe2 N2 C67 C72 -92.5(3)
Fe2 O1 C109 C110 -165.5(5)
Fe2 O1 C112 C111 174.1(5)
N3 C14 C13 N4 -0.4(4)
N3 C14 C13 C23 -179.9(3)
N3 C14 C15 C16 0.4(7)
N3 C14 C15 C24 179.3(4)
N3 C57 C62 C65 -6.6(5)
N3 C57 C62 C61 173.9(3)
N3 C57 C58 C59 -174.4(3)
N3 C57 C58 C63 7.1(5)
N2 C2 C1 N1 -0.2(4)
N2 C2 C1 C11 178.7(3)
N2 C2 C3 C12 -178.7(3)
N2 C2 C3 C4 0.4(6)
N2 C67 C68 C73 -1.1(5)
N2 C67 C68 C69 177.4(3)
N2 C67 C72 C75 0.6(5)
N2 C67 C72 C71 -177.9(3)
N4 C13 C23 C24 -178.8(4)
N4 C13 C23 C22 0.1(8)
N4 C25 C30 C44 0.0(4)
N4 C25 C30 C29 179.7(3)
N1 C76 C77 C78 175.2(3)
N1 C76 C77 C82 -4.4(5)
N1 C76 C81 C80 -175.0(3)
N1 C76 C81 C96 6.0(4)
C2 N2 C67 C68 -92.6(4)
C2 N2 C67 C72 87.5(4)
C2 C3 C4 C5 -179.3(3)
C10 C11 C12 C3 178.9(3)
C10 C11 C12 C7 0.0(5)
C10 C11 C1 N1 0.1(7)
C10 C11 C1 C2 -178.6(4)
C10 C9 C8 C7 -0.5(6)
C11 C10 C9 C8 1.0(6)
C11 C12 C3 C2 0.0(4)
C11 C12 C3 C4 -179.3(3)
C11 C12 C7 C8 0.6(5)
C11 C12 C7 C6 179.4(3)
C14 N3 C57 C62 86.1(4)
C14 N3 C57 C58 -98.0(4)
C14 C13 C23 C24 0.7(4)
C14 C13 C23 C22 179.6(4)
C14 C15 C24 C23 0.7(4)
C14 C15 C24 C19 -178.8(3)
C13 N4 C25 C26 -92.2(4)
C13 N4 C25 C30 92.9(4)
C13 C14 C15 C16 -179.1(4)
C13 C14 C15 C24 -0.2(3)
C13 C23 C22 C21 -178.5(4)
C12 C11 C1 N1 179.0(3)
C12 C11 C1 C2 0.4(3)
C12 C3 C4 C5 -0.3(5)
C12 C7 C8 C9 -0.3(5)
C12 C7 C6 C5 -0.1(5)
C1 N1 C76 C77 -89.0(4)
C1 N1 C76 C81 91.9(4)
C1 C2 C3 C12 0.3(3)
C1 C2 C3 C4 179.4(4)
C1 C11 C12 C3 -0.2(4)
C1 C11 C12 C7 -179.1(3)
C3 C2 C1 N1 -179.3(3)
C3 C2 C1 C11 -0.4(3)
C3 C12 C7 C8 -178.3(3)
C3 C12 C7 C6 0.6(5)
C16 C15 C24 C23 179.8(3)
C16 C15 C24 C19 0.3(5)
C16 C17 C18 C19 0.5(6)
C9 C10 C11 C12 -0.8(5)
C9 C10 C11 C1 178.1(3)
C7 C12 C3 C2 178.9(3)
C7 C12 C3 C4 -0.4(5)
C15 C14 C13 N4 179.3(3)
C15 C14 C13 C23 -0.3(3)
C15 C16 C17 C18 0.4(6)
C15 C24 C23 C13 -0.9(4)
C15 C24 C23 C22 180.0(3)
C15 C24 C19 C18 0.5(5)
C15 C24 C19 C20 -180.0(4)
C8 C7 C6 C5 178.6(4)
C24 C23 C22 C21 0.3(6)
C24 C19 C20 C21 -0.4(7)
C17 C16 C15 C14 178.0(4)
C17 C16 C15 C24 -0.8(5)
C17 C18 C19 C24 -0.9(6)
C17 C18 C19 C20 179.6(4)
C6 C7 C8 C9 -179.0(4)
C6 C5 C4 C3 0.8(6)
C4 C5 C6 C7 -0.6(6)
C18 C19 C20 C21 179.0(5)
C23 C24 C19 C18 -178.9(3)
C23 C24 C19 C20 0.6(6)
C19 C24 C23 C13 178.6(3)
C19 C24 C23 C22 -0.5(6)
C22 C21 C20 C19 0.2(8)
C20 C21 C22 C23 -0.1(8)
C38 C43 C42 C41 0.7(6)
C38 C31 C32 C33 102.9(4)
C38 C31 C32 C37 -77.6(4)
C38 C39 C40 C41 0.0(6)
C43 C38 C31 C26 59.0(4)
C43 C38 C31 C32 -173.4(3)
C43 C38 C39 C40 -0.1(5)
C43 C42 C41 C40 -0.7(6)
C26 C25 C30 C44 -174.7(3)
C26 C25 C30 C29 5.0(5)
C26 C31 C32 C33 -129.7(4)
C26 C31 C32 C37 49.8(4)
C25 N4 C13 C14 179.5(3)
C25 N4 C13 C23 -1.0(6)
C25 C26 C31 C38 -146.4(3)
C25 C26 C31 C32 84.8(4)
C25 C26 C27 C28 0.5(5)
C25 C30 C44 C51 148.2(3)
C25 C30 C44 C45 -82.0(4)
C25 C30 C29 C28 -2.2(5)
C31 C38 C43 C42 -178.1(3)
C31 C38 C39 C40 177.7(3)
C31 C26 C25 N4 -0.4(4)
C31 C26 C25 C30 174.4(3)
C31 C26 C27 C28 -178.1(3)
C31 C32 C37 C36 -178.5(4)
C53 C52 C51 C44 -178.0(3)
C53 C52 C51 C56 -4.4(6)
C53 C54 C55 C56 -2.4(8)
C52 C53 C54 C55 0.2(7)
C52 C51 C44 C30 -44.9(4)
C52 C51 C44 C45 -173.7(3)
C52 C51 C56 C55 2.2(7)
C51 C56 C55 C54 1.2(8)
C45 C50 C49 C48 -1.6(8)
C45 C46 C47 C48 -1.6(8)
C33 C32 C37 C36 1.0(6)
C33 C34 C35 C36 -0.1(9)
C32 C33 C34 C35 1.2(8)
C50 C45 C44 C30 122.6(4)
C50 C45 C44 C51 -107.7(4)
C50 C45 C46 C47 -0.4(7)
C50 C49 C48 C47 -0.4(9)
C42 C41 C40 C39 0.4(7)
C27 C26 C25 N4 -179.0(3)
C27 C26 C25 C30 -4.2(5)
C27 C26 C31 C38 32.1(4)
C27 C26 C31 C32 -96.7(4)
C27 C28 C29 C30 -1.4(5)
C44 C30 C29 C28 177.6(3)
C44 C51 C56 C55 175.6(4)
C44 C45 C50 C49 -177.9(4)
C44 C45 C46 C47 179.5(4)
C56 C51 C44 C30 141.8(4)
C56 C51 C44 C45 13.0(5)
C49 C48 C47 C46 2.0(9)
C46 C45 C50 C49 2.0(6)
C46 C45 C44 C30 -57.3(5)
C46 C45 C44 C51 72.4(4)
C29 C30 C44 C51 -31.5(4)
C29 C30 C44 C45 98.3(4)
C29 C28 C27 C26 2.2(5)
C39 C38 C43 C42 -0.3(5)
C39 C38 C31 C26 -118.7(3)
C39 C38 C31 C32 8.9(5)
C34 C33 C32 C31 177.9(4)
C34 C33 C32 C37 -1.6(6)
C37 C36 C35 C34 -0.4(8)
C35 C36 C37 C32 0.0(7)
C54 C53 C52 C51 3.3(6)
C57 N3 C14 C13 -177.7(3)
C57 N3 C14 C15 2.8(6)
C57 C58 C59 C60 0.5(6)
C62 C57 C58 C59 1.4(5)
C62 C57 C58 C63 -177.2(4)
C62 C61 C60 C59 1.2(6)
C62 C61 C60 C64 -179.4(4)
C58 C57 C62 C65 177.7(3)
C58 C57 C62 C61 -1.8(5)
C58 C59 C60 C61 -1.7(6)
C58 C59 C60 C64 178.9(4)
C66 C28 C27 C26 179.4(3)
C66 C28 C29 C30 -178.5(3)
C60 C61 C62 C57 0.5(5)
C60 C61 C62 C65 -179.1(4)
C63 C58 C59 C60 178.9(4)
C76 N1 C1 C2 178.6(2)
C76 N1 C1 C11 0.0(5)
C76 C77 C78 C79 0.4(5)
C76 C77 C82 C83 85.9(4)
C76 C77 C82 C89 -144.3(3)
C76 C81 C80 C79 -0.9(5)
C76 C81 C96 C103 148.1(3)
C76 C81 C96 C97 -82.3(4)
C77 C76 C81 C80 5.9(5)
C77 C76 C81 C96 -173.1(3)
C77 C78 C79 C80 4.3(5)
C77 C78 C79 C95 -176.7(3)
C77 C82 C83 C84 47.0(4)
C77 C82 C83 C88 -132.0(3)
C77 C82 C89 C94 -101.8(4)
C77 C82 C89 C90 79.3(4)
C67 N2 C2 C1 -178.3(3)
C67 N2 C2 C3 0.5(5)
C67 C68 C69 C70 0.9(6)
C67 C72 C71 C70 0.0(6)
C78 C77 C82 C83 -93.8(4)
C78 C77 C82 C89 36.0(4)
C78 C79 C80 C81 -4.1(5)
C68 C67 C72 C75 -179.3(3)
C68 C67 C72 C71 2.2(5)
C68 C69 C70 C71 1.1(7)
C68 C69 C70 C74 -178.7(4)
C75 C72 C71 C70 -178.5(4)
C72 C67 C68 C73 178.7(4)
C72 C67 C68 C69 -2.7(6)
C72 C71 C70 C69 -1.6(7)
C72 C71 C70 C74 178.2(4)
C73 C68 C69 C70 179.5(4)
C81 C76 C77 C78 -5.7(5)
C81 C76 C77 C82 174.7(3)
C81 C96 C103 C108 -82.7(4)
C81 C96 C103 C104 99.0(4)
C81 C96 C97 C98 -45.3(4)
C81 C96 C97 C102 137.1(3)
C82 C77 C78 C79 -179.9(3)
C82 C83 C84 C85 -178.7(3)
C82 C83 C88 C87 178.0(3)
C82 C89 C94 C93 -179.9(3)
C82 C89 C90 C91 179.3(3)
C80 C81 C96 C103 -30.9(4)
C80 C81 C96 C97 98.7(4)
C96 C81 C80 C79 178.1(3)
C96 C103 C108 C107 -179.4(4)
C96 C103 C104 C105 -179.8(3)
C96 C97 C98 C99 -177.2(4)
C96 C97 C102 C101 177.0(4)
C83 C82 C89 C94 26.9(4)
C83 C82 C89 C90 -152.1(3)
C83 C84 C85 C86 0.8(6)
C83 C88 C87 C86 0.7(6)
C95 C79 C80 C81 176.9(3)
C89 C82 C83 C84 -81.6(4)
C89 C82 C83 C88 99.4(4)
C89 C94 C93 C92 0.8(6)
C89 C90 C91 C92 0.5(6)
C103 C96 C97 C98 84.1(4)
C103 C96 C97 C102 -93.5(4)
C103 C108 C107 C106 -0.4(6)
C103 C104 C105 C106 -1.1(6)
C97 C96 C103 C108 147.2(3)
C97 C96 C103 C104 -31.2(4)
C97 C98 C99 C100 -0.4(7)
C97 C102 C101 C100 0.9(7)
C84 C83 C88 C87 -1.0(5)
C84 C85 C86 C87 -1.1(7)
C108 C103 C104 C105 1.8(5)
C108 C107 C106 C105 1.1(7)
C94 C89 C90 C91 0.3(5)
C90 C89 C94 C93 -1.0(5)
C88 C83 C84 C85 0.2(6)
C85 C86 C87 C88 0.4(7)
C104 C103 C108 C107 -1.0(6)
C104 C105 C106 C107 -0.4(6)
C98 C97 C102 C101 -0.6(6)
C98 C99 C100 C101 0.6(8)
C102 C97 C98 C99 0.4(6)
C102 C101 C100 C99 -0.8(9)
C93 C92 C91 C90 -0.8(6)
C91 C92 C93 C94 0.1(6)
O1 C109 C110 C111 -19.6(9)
C109 O1 C112 C111 -10.9(8)
C109 C110 C111 C112 12.7(11)
C110 C111 C112 O1 -1.4(10)
C112 O1 C109 C110 19.3(8)
Fe3 N2 C2 C1 -1.8(3)
Fe3 N2 C2 C3 177.1(3)
Fe3 N2 C67 C68 92.1(4)
Fe3 N2 C67 C72 -87.8(4)
Fe3 N1 C1 C2 2.3(4)
Fe3 N1 C1 C11 -176.2(3)
Fe3 N1 C76 C77 86.5(4)
Fe3 N1 C76 C81 -92.6(4)
